data_4072417
loop_
_publ_author_name
'Tan, Runyu'
'Jia, Peng'
'Rao, Yingli'
'Jia, Wenli'
'Hadzovic, Alen'
'Yu, Qing'
'Li, Xia'
'Song, Datong'

_publ_section_title
;
 Diplatinum Complexes Supported by Novel Tetradentate Ligands with
 Quinoline Functionalities for Tandem C&#x2212;Cl Activation and
 Dearomatization
;
_journal_issue 24
_journal_name_full Organometallics
_journal_page_first 6614
_journal_paper_doi 10.1021/om800893r
_journal_volume 27
_journal_year 2008
_chemical_formula_sum 'C60 H62 Cl4 N4'
_chemical_formula_weight 980.94
_chemical_name_systematic
; 
 ? 
;
_space_group_IT_number 2
_symmetry_cell_setting triclinic
_symmetry_space_group_name_Hall '-P 1'
_symmetry_space_group_name_H-M 'P -1'
_atom_sites_solution_hydrogens geom
_atom_sites_solution_primary direct
_atom_sites_solution_secondary difmap
_audit_creation_method SHELXL-97
_cell_angle_alpha 104.520(2)
_cell_angle_beta 105.413(2)
_cell_angle_gamma 99.820(2)
_cell_formula_units_Z 2
_cell_length_a 12.7286(4)
_cell_length_b 15.2208(6)
_cell_length_c 15.4805(5)
_cell_measurement_reflns_used 30579
_cell_measurement_temperature 150(2)
_cell_measurement_theta_max 25.00
_cell_measurement_theta_min 2.94
_cell_volume 2707.06(17)
_computing_structure_refinement 'SHELXL-97 (Sheldrick, 1997)'
_computing_structure_solution 'SHELXS-97 (Sheldrick, 1990)'
_diffrn_ambient_temperature 150(2)
_diffrn_measured_fraction_theta_full 0.996
_diffrn_measured_fraction_theta_max 0.996
_diffrn_radiation_monochromator graphite
_diffrn_radiation_source 'fine-focus sealed tube'
_diffrn_radiation_type MoK\a
_diffrn_radiation_wavelength 0.71073
_diffrn_reflns_av_R_equivalents 0.1243
_diffrn_reflns_av_sigmaI/netI 0.0922
_diffrn_reflns_limit_h_max 15
_diffrn_reflns_limit_h_min -15
_diffrn_reflns_limit_k_max 18
_diffrn_reflns_limit_k_min -18
_diffrn_reflns_limit_l_max 17
_diffrn_reflns_limit_l_min -18
_diffrn_reflns_number 30579
_diffrn_reflns_theta_full 25.00
_diffrn_reflns_theta_max 25.00
_diffrn_reflns_theta_min 2.94
_exptl_absorpt_coefficient_mu 0.260
_exptl_absorpt_correction_T_max 0.971
_exptl_absorpt_correction_T_min 0.828
_exptl_absorpt_correction_type multi-scan
_exptl_absorpt_process_details
;
multi-scan from symmetry-related measurements 
 Sortav (Blessing 1995)
;
_exptl_crystal_colour colorless
_exptl_crystal_density_diffrn 1.203
_exptl_crystal_density_method 'not measured'
_exptl_crystal_description block
_exptl_crystal_F_000 1036
_exptl_crystal_size_max 0.42
_exptl_crystal_size_mid 0.14
_exptl_crystal_size_min 0.12
_refine_diff_density_max 0.447
_refine_diff_density_min -0.473
_refine_diff_density_rms 0.053
_refine_ls_extinction_method none
_refine_ls_goodness_of_fit_ref 1.024
_refine_ls_hydrogen_treatment constr
_refine_ls_matrix_type full
_refine_ls_number_parameters 625
_refine_ls_number_reflns 9504
_refine_ls_number_restraints 0
_refine_ls_restrained_S_all 1.024
_refine_ls_R_factor_all 0.1054
_refine_ls_R_factor_gt 0.0633
_refine_ls_shift/su_max 0.001
_refine_ls_shift/su_mean 0.000
_refine_ls_structure_factor_coef Fsqd
_refine_ls_weighting_details 'calc w=1/[\s^2^(Fo^2^)+(0.0755P)^2^+0.9462P] where P=(Fo^2^+2Fc^2^)/3'
_refine_ls_weighting_scheme calc
_refine_ls_wR_factor_gt 0.1515
_refine_ls_wR_factor_ref 0.1824
_reflns_number_gt 6006
_reflns_number_total 9504
_reflns_threshold_expression >2sigma(I)
_cod_data_source_file om800893r_si_001.cif
_cod_data_source_block 3b
_cod_original_cell_volume 2707.06(16)
_cod_original_sg_symbol_H-M P-1
_cod_database_code 4072417

loop_
_symmetry_equiv_pos_as_xyz
'x, y, z'
'-x, -y, -z'

loop_
_atom_site_label
_atom_site_type_symbol
_atom_site_fract_x
_atom_site_fract_y
_atom_site_fract_z
_atom_site_U_iso_or_equiv
_atom_site_adp_type
_atom_site_occupancy
_atom_site_symmetry_multiplicity
_atom_site_calc_flag
_atom_site_refinement_flags
_atom_site_disorder_assembly
_atom_site_disorder_group
N1 N 0.2088(2) 1.43397(17) 0.61777(16) 0.0467(6) Uani 1 1 d . . .
N2 N 0.2495(2) 1.04194(16) 0.54922(16) 0.0453(6) Uani 1 1 d . . .
N3 N 0.0170(2) 1.23312(17) 0.85849(16) 0.0451(6) Uani 1 1 d . . .
N4 N 0.5189(2) 1.28998(18) 0.94365(17) 0.0512(6) Uani 1 1 d . . .
C1 C 0.1686(3) 1.4985(2) 0.5857(2) 0.0541(8) Uani 1 1 d . . .
H1A H 0.1195 1.5267 0.6136 0.065 Uiso 1 1 calc R . .
C2 C 0.1943(3) 1.5275(2) 0.5129(2) 0.0613(9) Uani 1 1 d . . .
H2A H 0.1630 1.5740 0.4923 0.074 Uiso 1 1 calc R . .
C3 C 0.2644(3) 1.4884(2) 0.4723(2) 0.0556(8) Uani 1 1 d . . .
H3A H 0.2822 1.5072 0.4227 0.067 Uiso 1 1 calc R . .
C4 C 0.3110(3) 1.4197(2) 0.50376(19) 0.0451(7) Uani 1 1 d . . .
C5 C 0.3821(3) 1.3740(2) 0.46320(19) 0.0475(8) Uani 1 1 d . . .
H5A H 0.4032 1.3923 0.4146 0.057 Uiso 1 1 calc R . .
C6 C 0.4215(2) 1.3043(2) 0.49139(18) 0.0427(7) Uani 1 1 d . . .
C7 C 0.3889(2) 1.27999(19) 0.56561(17) 0.0394(7) Uani 1 1 d . . .
H7A H 0.4160 1.2322 0.5870 0.047 Uiso 1 1 calc R . .
C8 C 0.3206(2) 1.32213(18) 0.60719(17) 0.0364(6) Uani 1 1 d . . .
C9 C 0.2793(2) 1.39412(19) 0.57722(18) 0.0407(7) Uani 1 1 d . . .
C10 C 0.4927(3) 1.2484(2) 0.44622(19) 0.0472(7) Uani 1 1 d . . .
C11 C 0.4303(3) 1.1439(2) 0.4091(2) 0.0612(9) Uani 1 1 d . . .
H11A H 0.3540 1.1356 0.3674 0.092 Uiso 1 1 calc R . .
H11B H 0.4260 1.1212 0.4623 0.092 Uiso 1 1 calc R . .
H11C H 0.4712 1.1081 0.3740 0.092 Uiso 1 1 calc R . .
C12 C 0.6073(3) 1.2623(2) 0.5199(2) 0.0508(8) Uani 1 1 d . . .
H12A H 0.6451 1.3294 0.5469 0.076 Uiso 1 1 calc R . .
H12B H 0.6541 1.2292 0.4897 0.076 Uiso 1 1 calc R . .
H12C H 0.5957 1.2372 0.5701 0.076 Uiso 1 1 calc R . .
C13 C 0.5135(3) 1.2791(3) 0.3639(2) 0.0592(9) Uani 1 1 d . . .
H13A H 0.5536 1.3457 0.3868 0.089 Uiso 1 1 calc R . .
H13B H 0.4411 1.2695 0.3157 0.089 Uiso 1 1 calc R . .
H13C H 0.5590 1.2417 0.3366 0.089 Uiso 1 1 calc R . .
C14 C 0.2757(3) 0.9676(2) 0.5039(2) 0.0525(8) Uani 1 1 d . . .
H14A H 0.3324 0.9454 0.5394 0.063 Uiso 1 1 calc R . .
C15 C 0.2261(3) 0.9188(2) 0.4072(2) 0.0549(8) Uani 1 1 d . . .
H15A H 0.2469 0.8644 0.3789 0.066 Uiso 1 1 calc R . .
C16 C 0.1470(3) 0.9520(2) 0.3550(2) 0.0498(8) Uani 1 1 d . . .
H16A H 0.1129 0.9213 0.2891 0.060 Uiso 1 1 calc R . .
C17 C 0.1161(2) 1.03173(19) 0.39883(18) 0.0427(7) Uani 1 1 d . . .
C18 C 0.0375(2) 1.0714(2) 0.34896(18) 0.0438(7) Uani 1 1 d . . .
H18A H 0.0029 1.0428 0.2828 0.053 Uiso 1 1 calc R . .
C19 C 0.0095(2) 1.1496(2) 0.39262(18) 0.0433(7) Uani 1 1 d . . .
C20 C 0.0615(2) 1.1896(2) 0.49181(18) 0.0400(7) Uani 1 1 d . . .
H20A H 0.0413 1.2429 0.5234 0.048 Uiso 1 1 calc R . .
C21 C 0.1397(2) 1.15490(18) 0.54430(17) 0.0367(6) Uani 1 1 d . . .
C22 C 0.1686(2) 1.07423(19) 0.49786(18) 0.0387(7) Uani 1 1 d . . .
C23 C -0.0714(3) 1.1968(2) 0.33980(18) 0.0490(8) Uani 1 1 d . . .
C24 C -0.1673(3) 1.2041(3) 0.3812(2) 0.0697(10) Uani 1 1 d . . .
H24A H -0.2113 1.1410 0.3717 0.105 Uiso 1 1 calc R . .
H24B H -0.2162 1.2377 0.3495 0.105 Uiso 1 1 calc R . .
H24C H -0.1359 1.2384 0.4488 0.105 Uiso 1 1 calc R . .
C25 C -0.1238(3) 1.1418(3) 0.2345(2) 0.0696(10) Uani 1 1 d . . .
H25A H -0.1639 1.0779 0.2268 0.104 Uiso 1 1 calc R . .
H25B H -0.0642 1.1392 0.2055 0.104 Uiso 1 1 calc R . .
H25C H -0.1769 1.1731 0.2039 0.104 Uiso 1 1 calc R . .
C26 C -0.0048(3) 1.2960(2) 0.3512(3) 0.0711(11) Uani 1 1 d . . .
H26A H 0.0255 1.3327 0.4182 0.107 Uiso 1 1 calc R . .
H26B H -0.0550 1.3271 0.3170 0.107 Uiso 1 1 calc R . .
H26C H 0.0573 1.2913 0.3256 0.107 Uiso 1 1 calc R . .
C27 C -0.0717(3) 1.2458(2) 0.8834(2) 0.0563(8) Uani 1 1 d . . .
H27A H -0.1187 1.2778 0.8514 0.068 Uiso 1 1 calc R . .
C28 C -0.1017(3) 1.2155(3) 0.9537(3) 0.0682(10) Uani 1 1 d . . .
H28A H -0.1672 1.2266 0.9683 0.082 Uiso 1 1 calc R . .
C29 C -0.0361(3) 1.1700(3) 1.0009(2) 0.0638(9) Uani 1 1 d . . .
H29A H -0.0550 1.1491 1.0490 0.077 Uiso 1 1 calc R . .
C30 C 0.0606(3) 1.1538(2) 0.9778(2) 0.0489(8) Uani 1 1 d . . .
C31 C 0.1364(3) 1.1115(2) 1.0269(2) 0.0499(8) Uani 1 1 d . . .
H31A H 0.1200 1.0897 1.0754 0.060 Uiso 1 1 calc R . .
C32 C 0.2328(2) 1.1006(2) 1.00689(18) 0.0428(7) Uani 1 1 d . . .
C33 C 0.2523(2) 1.13246(19) 0.93179(17) 0.0405(7) Uani 1 1 d . . .
H33A H 0.3176 1.1239 0.9155 0.049 Uiso 1 1 calc R . .
C34 C 0.1823(2) 1.17450(18) 0.88207(16) 0.0359(6) Uani 1 1 d . . .
C35 C 0.0844(2) 1.18738(19) 0.90517(18) 0.0404(7) Uani 1 1 d . . .
C36 C 0.3219(3) 1.0630(2) 1.06340(19) 0.0466(7) Uani 1 1 d . . .
C37 C 0.3349(3) 0.9735(2) 0.9997(2) 0.0526(8) Uani 1 1 d . . .
H37A H 0.2631 0.9254 0.9747 0.079 Uiso 1 1 calc R . .
H37B H 0.3933 0.9505 1.0362 0.079 Uiso 1 1 calc R . .
H37C H 0.3564 0.9872 0.9473 0.079 Uiso 1 1 calc R . .
C38 C 0.4355(3) 1.1381(2) 1.1019(2) 0.0572(8) Uani 1 1 d . . .
H38A H 0.4593 1.1480 1.0491 0.086 Uiso 1 1 calc R . .
H38B H 0.4926 1.1167 1.1420 0.086 Uiso 1 1 calc R . .
H38C H 0.4267 1.1971 1.1390 0.086 Uiso 1 1 calc R . .
C39 C 0.2916(3) 1.0420(3) 1.1471(2) 0.0606(9) Uani 1 1 d . . .
H39A H 0.2201 0.9940 1.1237 0.091 Uiso 1 1 calc R . .
H39B H 0.2844 1.0995 1.1884 0.091 Uiso 1 1 calc R . .
H39C H 0.3512 1.0193 1.1827 0.091 Uiso 1 1 calc R . .
C40 C 0.6177(3) 1.2837(3) 0.9901(2) 0.0642(9) Uani 1 1 d . . .
H40A H 0.6549 1.2462 0.9559 0.077 Uiso 1 1 calc R . .
C41 C 0.6732(3) 1.3283(3) 1.0871(3) 0.0733(11) Uani 1 1 d . . .
H41A H 0.7457 1.3218 1.1169 0.088 Uiso 1 1 calc R . .
C42 C 0.6201(3) 1.3811(3) 1.1370(2) 0.0632(9) Uani 1 1 d . . .
H42A H 0.6561 1.4131 1.2024 0.076 Uiso 1 1 calc R . .
C43 C 0.5119(3) 1.3883(2) 1.09157(19) 0.0491(8) Uani 1 1 d . . .
C44 C 0.4487(3) 1.4368(2) 1.1399(2) 0.0500(8) Uani 1 1 d . . .
H44A H 0.4810 1.4674 1.2059 0.060 Uiso 1 1 calc R . .
C45 C 0.3431(3) 1.4412(2) 1.09495(19) 0.0478(8) Uani 1 1 d . A .
C46 C 0.2980(3) 1.39641(19) 0.99540(18) 0.0430(7) Uani 1 1 d . . .
H46A H 0.2253 1.4003 0.9626 0.052 Uiso 1 1 calc R . .
C47 C 0.3554(2) 1.34820(19) 0.94548(17) 0.0380(6) Uani 1 1 d . . .
C48 C 0.4640(2) 1.3421(2) 0.99274(18) 0.0422(7) Uani 1 1 d . . .
C49 C 0.2711(3) 1.4878(2) 1.1478(2) 0.0531(8) Uani 1 1 d . . .
C50A C 0.2244(8) 1.5487(7) 1.1048(6) 0.0778(11) Uani 0.50 1 d P A 1
H50A H 0.2847 1.6005 1.1087 0.117 Uiso 0.50 1 calc PR A 1
H50B H 0.1741 1.5737 1.1369 0.117 Uiso 0.50 1 calc PR A 1
H50C H 0.1815 1.5146 1.0384 0.117 Uiso 0.50 1 calc PR A 1
C50B C 0.1649(8) 1.5110(7) 1.0784(6) 0.0778(11) Uani 0.50 1 d P A 2
H50D H 0.1128 1.4522 1.0340 0.117 Uiso 0.50 1 calc PR A 2
H50E H 0.1930 1.5496 1.0432 0.117 Uiso 0.50 1 calc PR A 2
H50F H 0.1254 1.5451 1.1163 0.117 Uiso 0.50 1 calc PR A 2
C51A C 0.3439(8) 1.5392(6) 1.2539(5) 0.0778(11) Uani 0.50 1 d P A 1
H51A H 0.3577 1.4925 1.2863 0.117 Uiso 0.50 1 calc PR A 1
H51B H 0.3035 1.5797 1.2844 0.117 Uiso 0.50 1 calc PR A 1
H51C H 0.4160 1.5773 1.2572 0.117 Uiso 0.50 1 calc PR A 1
C51B C 0.3359(8) 1.5844(6) 1.2199(6) 0.0778(11) Uani 0.50 1 d P A 2
H51D H 0.4042 1.5785 1.2633 0.117 Uiso 0.50 1 calc PR A 2
H51E H 0.2881 1.6081 1.2556 0.117 Uiso 0.50 1 calc PR A 2
H51F H 0.3568 1.6281 1.1868 0.117 Uiso 0.50 1 calc PR A 2
C52A C 0.1830(8) 1.4035(7) 1.1488(6) 0.0778(11) Uani 0.50 1 d P A 1
H52A H 0.2220 1.3601 1.1730 0.117 Uiso 0.50 1 calc PR A 1
H52B H 0.1315 1.3707 1.0846 0.117 Uiso 0.50 1 calc PR A 1
H52C H 0.1399 1.4268 1.1895 0.117 Uiso 0.50 1 calc PR A 1
C52B C 0.2163(8) 1.4233(7) 1.1933(6) 0.0778(11) Uani 0.50 1 d P A 2
H52D H 0.2749 1.4116 1.2414 0.117 Uiso 0.50 1 calc PR A 2
H52E H 0.1721 1.3637 1.1450 0.117 Uiso 0.50 1 calc PR A 2
H52F H 0.1667 1.4532 1.2227 0.117 Uiso 0.50 1 calc PR A 2
C53 C 0.2822(2) 1.28587(18) 0.67882(17) 0.0356(6) Uani 1 1 d . . .
C54 C 0.1959(2) 1.20386(18) 0.64800(17) 0.0348(6) Uani 1 1 d . . .
C55 C 0.1641(2) 1.16857(18) 0.71428(17) 0.0362(6) Uani 1 1 d . . .
H55A H 0.1063 1.1121 0.6934 0.043 Uiso 1 1 calc R . .
C56 C 0.2152(2) 1.21405(18) 0.81095(17) 0.0349(6) Uani 1 1 d . . .
C57 C 0.3005(2) 1.29720(18) 0.84169(17) 0.0357(6) Uani 1 1 d . . .
C58 C 0.3333(2) 1.33239(18) 0.77538(17) 0.0364(6) Uani 1 1 d . . .
H58A H 0.3912 1.3887 0.7961 0.044 Uiso 1 1 calc R . .
C59 C 0.4477(3) 1.1266(2) 0.7451(2) 0.0512(8) Uani 1 1 d . . .
H59A H 0.3856 1.1242 0.6895 0.061 Uiso 1 1 calc R . .
H59B H 0.4541 1.1821 0.7978 0.061 Uiso 1 1 calc R . .
C60 C 0.0470(3) 1.3757(2) 0.7368(2) 0.0535(8) Uani 1 1 d . . .
H60A H 0.0597 1.3302 0.7718 0.064 Uiso 1 1 calc R . .
H60B H 0.0996 1.3763 0.6998 0.064 Uiso 1 1 calc R . .
Cl1 Cl 0.41688(8) 1.02332(6) 0.77670(6) 0.0642(3) Uani 1 1 d . . .
Cl2 Cl 0.57485(9) 1.13750(8) 0.71878(8) 0.0860(3) Uani 1 1 d . . .
Cl3 Cl -0.09303(8) 1.33955(7) 0.65920(6) 0.0715(3) Uani 1 1 d . . .
Cl4 Cl 0.07518(10) 1.48691(8) 0.81653(8) 0.0970(4) Uani 1 1 d . . .

loop_
_atom_site_aniso_label
_atom_site_aniso_U_11
_atom_site_aniso_U_22
_atom_site_aniso_U_33
_atom_site_aniso_U_23
_atom_site_aniso_U_13
_atom_site_aniso_U_12
N1 0.0539(16) 0.0407(14) 0.0489(13) 0.0153(11) 0.0177(12) 0.0167(12)
N2 0.0488(15) 0.0415(14) 0.0453(13) 0.0123(11) 0.0139(11) 0.0144(11)
N3 0.0422(14) 0.0496(15) 0.0449(13) 0.0133(11) 0.0147(11) 0.0161(12)
N4 0.0386(15) 0.0574(16) 0.0521(14) 0.0113(12) 0.0102(11) 0.0138(12)
C1 0.062(2) 0.0445(18) 0.0606(19) 0.0201(16) 0.0202(16) 0.0209(16)
C2 0.081(3) 0.0444(18) 0.064(2) 0.0278(16) 0.0194(18) 0.0212(17)
C3 0.074(2) 0.0455(18) 0.0525(18) 0.0213(15) 0.0236(16) 0.0151(17)
C4 0.0553(19) 0.0356(15) 0.0417(15) 0.0137(13) 0.0133(13) 0.0061(14)
C5 0.0569(19) 0.0471(18) 0.0385(15) 0.0157(13) 0.0185(13) 0.0050(15)
C6 0.0443(17) 0.0409(16) 0.0364(14) 0.0080(13) 0.0113(12) 0.0033(13)
C7 0.0421(16) 0.0389(15) 0.0339(13) 0.0107(12) 0.0098(12) 0.0064(13)
C8 0.0372(15) 0.0345(14) 0.0330(13) 0.0079(11) 0.0089(11) 0.0054(12)
C9 0.0441(17) 0.0335(15) 0.0390(14) 0.0082(12) 0.0099(12) 0.0057(13)
C10 0.0540(19) 0.0482(17) 0.0409(15) 0.0110(13) 0.0212(13) 0.0121(14)
C11 0.068(2) 0.053(2) 0.0536(18) -0.0008(15) 0.0283(16) 0.0059(17)
C12 0.0511(19) 0.0550(19) 0.0497(17) 0.0163(14) 0.0210(14) 0.0144(15)
C13 0.063(2) 0.075(2) 0.0441(16) 0.0190(16) 0.0250(15) 0.0163(18)
C14 0.059(2) 0.0464(18) 0.0516(17) 0.0131(15) 0.0161(15) 0.0166(15)
C15 0.060(2) 0.0411(17) 0.0586(19) 0.0055(15) 0.0212(16) 0.0120(15)
C16 0.0549(19) 0.0406(17) 0.0447(16) 0.0016(14) 0.0150(14) 0.0079(15)
C17 0.0454(17) 0.0344(15) 0.0407(15) 0.0047(12) 0.0133(13) 0.0021(13)
C18 0.0494(18) 0.0410(16) 0.0324(14) 0.0067(12) 0.0094(12) 0.0024(14)
C19 0.0460(17) 0.0430(16) 0.0350(14) 0.0116(13) 0.0076(12) 0.0056(13)
C20 0.0429(16) 0.0392(15) 0.0364(14) 0.0089(12) 0.0135(12) 0.0093(13)
C21 0.0384(15) 0.0353(15) 0.0340(13) 0.0095(12) 0.0111(11) 0.0060(12)
C22 0.0408(16) 0.0354(15) 0.0364(14) 0.0091(12) 0.0115(12) 0.0047(12)
C23 0.0558(19) 0.0500(18) 0.0334(14) 0.0112(13) 0.0044(13) 0.0123(15)
C24 0.060(2) 0.093(3) 0.057(2) 0.0258(19) 0.0095(16) 0.034(2)
C25 0.077(3) 0.078(3) 0.0439(17) 0.0150(17) 0.0024(16) 0.027(2)
C26 0.079(3) 0.059(2) 0.070(2) 0.0320(18) 0.0036(19) 0.0168(19)
C27 0.049(2) 0.063(2) 0.063(2) 0.0225(17) 0.0200(16) 0.0215(16)
C28 0.052(2) 0.094(3) 0.078(2) 0.036(2) 0.0371(18) 0.028(2)
C29 0.053(2) 0.090(3) 0.062(2) 0.0323(19) 0.0309(17) 0.0202(19)
C30 0.0429(17) 0.0590(19) 0.0464(16) 0.0179(15) 0.0177(13) 0.0091(15)
C31 0.0502(19) 0.061(2) 0.0427(16) 0.0226(15) 0.0190(14) 0.0104(16)
C32 0.0445(17) 0.0442(16) 0.0360(14) 0.0110(13) 0.0111(12) 0.0071(13)
C33 0.0379(16) 0.0457(16) 0.0357(14) 0.0120(12) 0.0107(12) 0.0077(13)
C34 0.0375(15) 0.0362(15) 0.0282(13) 0.0052(11) 0.0087(11) 0.0048(12)
C35 0.0396(16) 0.0414(16) 0.0375(14) 0.0102(12) 0.0121(12) 0.0070(13)
C36 0.0494(18) 0.0503(18) 0.0397(15) 0.0185(13) 0.0104(13) 0.0114(14)
C37 0.056(2) 0.0550(19) 0.0488(17) 0.0215(15) 0.0131(14) 0.0162(16)
C38 0.055(2) 0.060(2) 0.0487(17) 0.0180(15) 0.0041(14) 0.0121(16)
C39 0.069(2) 0.072(2) 0.0452(17) 0.0270(16) 0.0152(15) 0.0216(18)
C40 0.0427(19) 0.070(2) 0.068(2) 0.0094(18) 0.0089(16) 0.0165(17)
C41 0.050(2) 0.078(3) 0.071(2) 0.014(2) -0.0054(18) 0.0177(19)
C42 0.053(2) 0.065(2) 0.0494(18) 0.0082(16) -0.0040(15) 0.0030(17)
C43 0.0481(18) 0.0479(18) 0.0386(15) 0.0093(13) 0.0039(13) 0.0022(14)
C44 0.056(2) 0.0446(17) 0.0347(15) 0.0048(13) 0.0080(14) -0.0019(15)
C45 0.060(2) 0.0397(16) 0.0368(15) 0.0048(13) 0.0184(14) 0.0023(14)
C46 0.0444(17) 0.0420(16) 0.0375(14) 0.0077(13) 0.0120(12) 0.0074(13)
C47 0.0405(16) 0.0367(15) 0.0332(13) 0.0084(12) 0.0107(12) 0.0066(12)
C48 0.0399(16) 0.0427(16) 0.0389(14) 0.0097(13) 0.0097(12) 0.0069(13)
C49 0.061(2) 0.0514(19) 0.0428(16) 0.0065(14) 0.0207(14) 0.0094(16)
C50A 0.088(3) 0.083(3) 0.067(3) 0.009(2) 0.042(2) 0.029(2)
C50B 0.088(3) 0.083(3) 0.067(3) 0.009(2) 0.042(2) 0.029(2)
C51A 0.088(3) 0.083(3) 0.067(3) 0.009(2) 0.042(2) 0.029(2)
C51B 0.088(3) 0.083(3) 0.067(3) 0.009(2) 0.042(2) 0.029(2)
C52A 0.088(3) 0.083(3) 0.067(3) 0.009(2) 0.042(2) 0.029(2)
C52B 0.088(3) 0.083(3) 0.067(3) 0.009(2) 0.042(2) 0.029(2)
C53 0.0386(15) 0.0344(14) 0.0351(13) 0.0107(12) 0.0126(11) 0.0118(12)
C54 0.0360(15) 0.0344(14) 0.0344(13) 0.0102(11) 0.0110(11) 0.0114(12)
C55 0.0357(15) 0.0352(14) 0.0358(14) 0.0103(12) 0.0091(11) 0.0095(12)
C56 0.0373(15) 0.0349(14) 0.0354(13) 0.0127(11) 0.0121(11) 0.0135(12)
C57 0.0352(15) 0.0377(15) 0.0338(13) 0.0089(12) 0.0113(11) 0.0114(12)
C58 0.0354(15) 0.0349(14) 0.0357(14) 0.0078(12) 0.0100(11) 0.0077(12)
C59 0.0526(19) 0.0536(19) 0.0504(17) 0.0180(15) 0.0146(14) 0.0216(15)
C60 0.0511(19) 0.060(2) 0.0579(18) 0.0251(16) 0.0196(15) 0.0214(16)
Cl1 0.0671(6) 0.0709(6) 0.0675(5) 0.0338(4) 0.0262(4) 0.0250(4)
Cl2 0.0802(7) 0.1013(8) 0.1154(8) 0.0623(7) 0.0572(6) 0.0392(6)
Cl3 0.0646(6) 0.0790(6) 0.0618(5) 0.0224(5) 0.0078(4) 0.0149(5)
Cl4 0.0783(7) 0.0805(7) 0.1007(8) -0.0120(6) 0.0226(6) 0.0101(6)

loop_
_atom_type_symbol
_atom_type_description
_atom_type_scat_dispersion_real
_atom_type_scat_dispersion_imag
_atom_type_scat_source
C C 0.0033 0.0016 'International Tables Vol C Tables 4.2.6.8 and 6.1.1.4'
H H 0.0000 0.0000 'International Tables Vol C Tables 4.2.6.8 and 6.1.1.4'
N N 0.0061 0.0033 'International Tables Vol C Tables 4.2.6.8 and 6.1.1.4'
Cl Cl 0.1484 0.1585 'International Tables Vol C Tables 4.2.6.8 and 6.1.1.4'

loop_
_geom_angle_atom_site_label_1
_geom_angle_atom_site_label_2
_geom_angle_atom_site_label_3
_geom_angle
C1 N1 C9 117.5(3)
C14 N2 C22 117.4(2)
C27 N3 C35 117.4(3)
C40 N4 C48 118.0(3)
N1 C1 C2 123.8(3)
C3 C2 C1 119.1(3)
C2 C3 C4 120.0(3)
C5 C4 C3 123.2(3)
C5 C4 C9 119.9(3)
C3 C4 C9 116.9(3)
C6 C5 C4 122.3(3)
C5 C6 C7 116.9(3)
C5 C6 C10 124.6(3)
C7 C6 C10 118.5(3)
C8 C7 C6 123.1(3)
C7 C8 C9 119.8(2)
C7 C8 C53 119.3(2)
C9 C8 C53 120.7(2)
N1 C9 C8 119.1(2)
N1 C9 C4 122.7(3)
C8 C9 C4 118.1(3)
C6 C10 C13 111.7(3)
C6 C10 C11 108.8(2)
C13 C10 C11 108.7(2)
C6 C10 C12 109.9(2)
C13 C10 C12 108.5(3)
C11 C10 C12 109.2(3)
N2 C14 C15 124.9(3)
C16 C15 C14 118.0(3)
C15 C16 C17 119.9(3)
C16 C17 C18 123.0(3)
C16 C17 C22 117.7(3)
C18 C17 C22 119.3(3)
C19 C18 C17 122.2(2)
C18 C19 C20 117.4(3)
C18 C19 C23 123.4(2)
C20 C19 C23 119.2(3)
C21 C20 C19 123.2(3)
C20 C21 C22 118.7(2)
C20 C21 C54 120.3(2)
C22 C21 C54 120.9(2)
N2 C22 C21 118.8(2)
N2 C22 C17 122.0(3)
C21 C22 C17 119.2(3)
C24 C23 C19 110.0(3)
C24 C23 C25 107.9(3)
C19 C23 C25 112.1(3)
C24 C23 C26 109.6(3)
C19 C23 C26 108.3(3)
C25 C23 C26 109.1(3)
N3 C27 C28 124.5(3)
C29 C28 C27 119.1(3)
C28 C29 C30 119.5(3)
C31 C30 C29 122.9(3)
C31 C30 C35 119.6(3)
C29 C30 C35 117.4(3)
C32 C31 C30 122.2(3)
C31 C32 C33 116.7(3)
C31 C32 C36 124.0(3)
C33 C32 C36 119.2(3)
C34 C33 C32 123.7(3)
C33 C34 C35 118.9(2)
C33 C34 C56 120.0(2)
C35 C34 C56 120.9(2)
N3 C35 C34 119.0(2)
N3 C35 C30 122.2(3)
C34 C35 C30 118.8(3)
C32 C36 C37 110.0(2)
C32 C36 C39 111.5(3)
C37 C36 C39 109.4(3)
C32 C36 C38 108.5(2)
C37 C36 C38 108.8(3)
C39 C36 C38 108.6(2)
N4 C40 C41 124.7(3)
C42 C41 C40 118.1(3)
C41 C42 C43 119.9(3)
C42 C43 C44 123.1(3)
C42 C43 C48 117.6(3)
C44 C43 C48 119.3(3)
C45 C44 C43 122.1(3)
C44 C45 C46 117.5(3)
C44 C45 C49 122.4(3)
C46 C45 C49 120.1(3)
C47 C46 C45 122.6(3)
C46 C47 C48 119.7(2)
C46 C47 C57 120.1(3)
C48 C47 C57 120.1(2)
N4 C48 C47 119.6(2)
N4 C48 C43 121.6(3)
C47 C48 C43 118.7(3)
C50A C49 C45 111.1(4)
C52B C49 C45 111.4(4)
C52B C49 C51B 111.3(5)
C45 C49 C51B 113.1(4)
C50A C49 C52A 114.4(6)
C45 C49 C52A 103.9(4)
C50A C49 C51A 111.9(5)
C45 C49 C51A 109.6(4)
C52A C49 C51A 105.5(5)
C52B C49 C50B 104.3(6)
C45 C49 C50B 112.9(3)
C51B C49 C50B 103.1(5)
C54 C53 C58 119.8(2)
C54 C53 C8 119.4(2)
C58 C53 C8 120.8(2)
C55 C54 C53 119.1(2)
C55 C54 C21 121.1(2)
C53 C54 C21 119.8(2)
C54 C55 C56 121.6(2)
C55 C56 C57 119.2(2)
C55 C56 C34 121.3(2)
C57 C56 C34 119.5(2)
C58 C57 C56 119.4(2)
C58 C57 C47 120.5(2)
C56 C57 C47 120.1(2)
C57 C58 C53 120.9(2)
Cl2 C59 Cl1 110.28(17)
Cl4 C60 Cl3 111.48(18)

loop_
_geom_bond_atom_site_label_1
_geom_bond_atom_site_label_2
_geom_bond_distance
N1 C1 1.324(4)
N1 C9 1.365(4)
N2 C14 1.319(4)
N2 C22 1.366(4)
N3 C27 1.315(4)
N3 C35 1.367(4)
N4 C40 1.305(4)
N4 C48 1.366(4)
C1 C2 1.404(5)
C2 C3 1.356(5)
C3 C4 1.414(4)
C4 C5 1.412(4)
C4 C9 1.421(4)
C5 C6 1.365(4)
C6 C7 1.430(4)
C6 C10 1.528(4)
C7 C8 1.364(4)
C8 C9 1.419(4)
C8 C53 1.509(4)
C10 C13 1.532(4)
C10 C11 1.536(4)
C10 C12 1.537(4)
C14 C15 1.404(4)
C15 C16 1.366(4)
C16 C17 1.407(4)
C17 C18 1.411(4)
C17 C22 1.423(4)
C18 C19 1.367(4)
C19 C20 1.421(4)
C19 C23 1.532(4)
C20 C21 1.376(4)
C21 C22 1.419(4)
C21 C54 1.501(3)
C23 C24 1.530(5)
C23 C25 1.533(4)
C23 C26 1.542(5)
C27 C28 1.400(5)
C28 C29 1.355(5)
C29 C30 1.413(4)
C30 C31 1.412(4)
C30 C35 1.425(4)
C31 C32 1.368(4)
C32 C33 1.429(4)
C32 C36 1.525(4)
C33 C34 1.368(4)
C34 C35 1.416(4)
C34 C56 1.497(4)
C36 C37 1.532(4)
C36 C39 1.536(4)
C36 C38 1.546(4)
C40 C41 1.406(5)
C41 C42 1.361(5)
C42 C43 1.407(5)
C43 C44 1.413(4)
C43 C48 1.423(4)
C44 C45 1.361(4)
C45 C46 1.428(4)
C45 C49 1.530(4)
C46 C47 1.367(4)
C47 C48 1.412(4)
C47 C57 1.505(3)
C49 C50A 1.394(10)
C49 C52B 1.523(10)
C49 C51B 1.536(9)
C49 C52A 1.560(10)
C49 C51A 1.570(9)
C49 C50B 1.640(10)
C53 C54 1.395(4)
C53 C58 1.398(3)
C54 C55 1.388(4)
C55 C56 1.397(3)
C56 C57 1.400(4)
C57 C58 1.394(4)
C59 Cl2 1.763(3)
C59 Cl1 1.773(3)
C60 Cl4 1.740(3)
C60 Cl3 1.766(3)
